data_2203072
loop_
_publ_author_name
'Laura Andrau'
'Jonathan White'

_publ_section_title
;
 Low-temperature 4-thiacyclohexyl <i>m</i>-nitrobenzoate
;
_journal_issue 1
_journal_name_full 'Acta Crystallographica Section E'
_journal_page_first o134
_journal_page_last o136
_journal_paper_doi 10.1107/S1600536803029040
_journal_volume 60
_journal_year 2004
_chemical_formula_iupac 'C12 H13 N O4 S'
_chemical_formula_moiety 'C12 H13 N O4 S'
_chemical_formula_sum 'C12 H13 N O4 S'
_chemical_formula_weight 267.29
_chemical_melting_point .379E-305
_chemical_name_systematic
;
 ?
;
_space_group_IT_number 15
_symmetry_cell_setting monoclinic
_symmetry_space_group_name_Hall '-C 2yc'
_symmetry_space_group_name_H-M 'C 1 2/c 1'
_atom_sites_solution_hydrogens geom
_atom_sites_solution_primary direct
_atom_sites_solution_secondary difmap
_audit_creation_method SHELXL-97
_cell_angle_alpha 90.00
_cell_angle_beta 90.971(3)
_cell_angle_gamma 90.00
_cell_formula_units_Z 8
_cell_length_a 20.736(4)
_cell_length_b 8.4331(17)
_cell_length_c 14.106(3)
_cell_measurement_reflns_used 2963
_cell_measurement_temperature 130(2)
_cell_measurement_theta_max 28.00
_cell_measurement_theta_min 2.44
_cell_volume 2466.3(9)
_computing_cell_refinement SMART
_computing_data_collection 'SMART (Bruker, 2000)'
_computing_data_reduction 'SAINT (Bruker, 1999)'
_computing_molecular_graphics SHELXTL
_computing_publication_material SHELXTL
_computing_structure_refinement SHELXTL
_computing_structure_solution 'SHELXTL (Bruker, 1997)'
_diffrn_ambient_temperature 130.0(2)
_diffrn_measured_fraction_theta_full 0.998
_diffrn_measured_fraction_theta_max 0.998
_diffrn_measurement_device_type 'Bruker SMART CCD area-detector'
_diffrn_measurement_method '\f and \w'
_diffrn_radiation_monochromator graphite
_diffrn_radiation_source 'sealed tube'
_diffrn_radiation_type MoK\a
_diffrn_radiation_wavelength 0.71073
_diffrn_reflns_av_R_equivalents 0.0821
_diffrn_reflns_av_sigmaI/netI 0.0597
_diffrn_reflns_limit_h_max 24
_diffrn_reflns_limit_h_min -24
_diffrn_reflns_limit_k_max 4
_diffrn_reflns_limit_k_min -10
_diffrn_reflns_limit_l_max 16
_diffrn_reflns_limit_l_min -16
_diffrn_reflns_number 6668
_diffrn_reflns_theta_full 25.00
_diffrn_reflns_theta_max 25.00
_diffrn_reflns_theta_min 1.96
_diffrn_standards_decay_% 0
_diffrn_standards_number 0
_exptl_absorpt_coefficient_mu 0.268
_exptl_absorpt_correction_type none
_exptl_crystal_colour colorless
_exptl_crystal_density_diffrn 1.440
_exptl_crystal_density_method 'not measured'
_exptl_crystal_description block
_exptl_crystal_F_000 1120
_exptl_crystal_size_max 0.30
_exptl_crystal_size_mid 0.15
_exptl_crystal_size_min 0.10
_refine_diff_density_max 0.477
_refine_diff_density_min -0.229
_refine_ls_extinction_method none
_refine_ls_goodness_of_fit_ref 0.993
_refine_ls_hydrogen_treatment constr
_refine_ls_matrix_type full
_refine_ls_number_parameters 163
_refine_ls_number_reflns 2173
_refine_ls_number_restraints 0
_refine_ls_restrained_S_all 0.993
_refine_ls_R_factor_all 0.0573
_refine_ls_R_factor_gt 0.0474
_refine_ls_shift/su_max 0.001
_refine_ls_shift/su_mean 0.000
_refine_ls_structure_factor_coef Fsqd
_refine_ls_weighting_details 'calc w = 1/[\s^2^(Fo^2^)+(0.0869P)^2^] where P = (Fo^2^+2Fc^2^)/3'
_refine_ls_weighting_scheme calc
_refine_ls_wR_factor_gt 0.1265
_refine_ls_wR_factor_ref 0.1322
_reflns_number_gt 1779
_reflns_number_total 2173
_reflns_threshold_expression I>2\s(I)
_cod_data_source_file hg6012.cif
_cod_data_source_block 1
_cod_depositor_comments
;
The following automatic conversions were performed:
'_symmetry_cell_setting' value 'Monoclinic' changed to 'monoclinic'
according to '/home/saulius/struct/CIF-dictionaries/cif_core.dic'
dictionary named 'cif_core.dic' version 2.4.1 from 2010-06-29.

Automatic conversion script
Id: cif_fix_enum 1527 2010-12-29 10:47:43Z saulius 

The following automatic conversions were performed:

'_symmetry_cell_setting' value 'Monoclinic' changed to 'monoclinic'
according to /home/saulius/struct/CIF-dictionaries/cif_core.dic
dictionary named 'cif_core.dic' version 2.4.1 from 2010-06-29.

Automatic conversion script
Id: cif_fix_values 1715 2011-07-08 13:25:40Z adriana 
;
_cod_original_sg_symbol_H-M 'C 2/c'
_cod_database_code 2203072
_cod_database_fobs_code 2203072

loop_
_symmetry_equiv_pos_as_xyz
'x, y, z'
'-x, y, -z+1/2'
'x+1/2, y+1/2, z'
'-x+1/2, y+1/2, -z+1/2'
'-x, -y, -z'
'x, -y, z-1/2'
'-x+1/2, -y+1/2, -z'
'x+1/2, -y+1/2, z-1/2'

loop_
_atom_site_label
_atom_site_fract_x
_atom_site_fract_y
_atom_site_fract_z
_atom_site_U_iso_or_equiv
_atom_site_adp_type
_atom_site_calc_flag
_atom_site_refinement_flags
_atom_site_occupancy
_atom_site_type_symbol
C1 0.84736(10) -0.1681(3) 0.30505(16) 0.0386(5) Uani d . 1 C
H1A 0.8910 -0.1387 0.3287 0.046 Uiso calc R 1 H
H1B 0.8513 -0.2669 0.2677 0.046 Uiso calc R 1 H
C2 0.82154(10) -0.0362(3) 0.24052(14) 0.0355(5) Uani d . 1 C
H2A 0.8512 -0.0229 0.1868 0.043 Uiso calc R 1 H
H2B 0.7790 -0.0688 0.2141 0.043 Uiso calc R 1 H
C3 0.81422(8) 0.1217(2) 0.29017(14) 0.0310(5) Uani d . 1 C
H3A 0.7970 0.2017 0.2440 0.037 Uiso calc R 1 H
C4 0.77090(9) 0.1160(3) 0.37585(15) 0.0376(5) Uani d . 1 C
H4A 0.7696 0.2227 0.4051 0.045 Uiso calc R 1 H
H4B 0.7265 0.0892 0.3544 0.045 Uiso calc R 1 H
C5 0.79262(11) -0.0030(3) 0.45010(16) 0.0414(6) Uani d . 1 C
H5A 0.7626 0.0007 0.5039 0.050 Uiso calc R 1 H
H5B 0.8359 0.0275 0.4744 0.050 Uiso calc R 1 H
C6 0.89235(9) 0.3225(2) 0.32848(14) 0.0301(5) Uani d . 1 C
C7 0.96053(9) 0.3528(2) 0.36018(13) 0.0291(5) Uani d . 1 C
C8 0.98119(9) 0.5091(2) 0.36586(13) 0.0304(5) Uani d . 1 C
H8 0.9529 0.5939 0.3500 0.036 Uiso calc R 1 H
C9 1.04411(9) 0.5384(3) 0.39523(13) 0.0335(5) Uani d . 1 C
C10 1.08698(9) 0.4188(3) 0.41910(15) 0.0401(5) Uani d . 1 C
H10 1.1298 0.4424 0.4395 0.048 Uiso calc R 1 H
C11 1.06567(10) 0.2637(3) 0.41247(16) 0.0421(6) Uani d . 1 C
H11 1.0943 0.1795 0.4286 0.050 Uiso calc R 1 H
C12 1.00316(9) 0.2294(3) 0.38261(15) 0.0351(5) Uani d . 1 C
H12 0.9893 0.1223 0.3774 0.042 Uiso calc R 1 H
N1 1.06559(9) 0.7044(2) 0.40279(13) 0.0420(5) Uani d . 1 N
O2 0.85383(7) 0.42732(17) 0.31193(12) 0.0465(4) Uani d . 1 O
O1 0.87975(6) 0.16841(16) 0.32109(9) 0.0311(4) Uani d . 1 O
O3 1.02931(9) 0.8087(2) 0.37358(14) 0.0623(5) Uani d . 1 O
O4 1.11879(8) 0.7303(2) 0.43894(13) 0.0568(5) Uani d . 1 O
S1 0.79586(3) -0.20426(6) 0.40493(4) 0.0416(2) Uani d . 1 S

loop_
_atom_site_aniso_label
_atom_site_aniso_U_11
_atom_site_aniso_U_22
_atom_site_aniso_U_33
_atom_site_aniso_U_12
_atom_site_aniso_U_13
_atom_site_aniso_U_23
C1 0.0386(11) 0.0250(12) 0.0519(13) -0.0038(9) -0.0067(9) -0.0044(10)
C2 0.0362(10) 0.0308(12) 0.0392(11) -0.0071(9) -0.0065(8) -0.0015(9)
C3 0.0240(9) 0.0250(12) 0.0436(11) -0.0024(8) -0.0114(8) 0.0027(9)
C4 0.0319(11) 0.0278(12) 0.0529(13) -0.0012(9) -0.0011(9) -0.0003(10)
C5 0.0509(13) 0.0321(13) 0.0412(12) -0.0124(10) -0.0013(10) -0.0008(10)
C6 0.0320(10) 0.0216(11) 0.0366(11) -0.0005(8) -0.0035(8) 0.0003(9)
C7 0.0293(10) 0.0267(11) 0.0314(10) -0.0006(8) -0.0011(7) -0.0008(9)
C8 0.0312(10) 0.0274(12) 0.0326(10) -0.0013(8) -0.0019(8) -0.0001(9)
C9 0.0343(10) 0.0339(13) 0.0323(11) -0.0100(9) 0.0032(8) -0.0029(9)
C10 0.0272(10) 0.0482(14) 0.0449(12) -0.0057(9) -0.0026(9) -0.0019(11)
C11 0.0310(10) 0.0415(14) 0.0534(14) 0.0062(10) -0.0058(9) -0.0020(11)
C12 0.0335(10) 0.0269(12) 0.0447(12) 0.0017(9) -0.0029(9) -0.0019(10)
N1 0.0410(10) 0.0408(12) 0.0443(11) -0.0154(9) 0.0042(8) -0.0040(9)
O2 0.0369(8) 0.0224(8) 0.0796(11) 0.0009(6) -0.0170(7) 0.0001(8)
O1 0.0255(7) 0.0213(8) 0.0463(8) -0.0025(5) -0.0078(6) 0.0020(6)
O3 0.0610(11) 0.0318(10) 0.0936(14) -0.0124(8) -0.0108(10) 0.0055(10)
O4 0.0458(9) 0.0586(12) 0.0656(11) -0.0266(8) -0.0054(8) -0.0089(9)
S1 0.0528(4) 0.0262(4) 0.0454(4) -0.0110(2) -0.0119(3) 0.0056(2)

loop_
_atom_type_symbol
_atom_type_description
_atom_type_scat_dispersion_real
_atom_type_scat_dispersion_imag
_atom_type_scat_source
C C 0.0033 0.0016 'International Tables Vol C Tables 4.2.6.8 and 6.1.1.4'
H H 0.0000 0.0000 'International Tables Vol C Tables 4.2.6.8 and 6.1.1.4'
N N 0.0061 0.0033 'International Tables Vol C Tables 4.2.6.8 and 6.1.1.4'
O O 0.0106 0.0060 'International Tables Vol C Tables 4.2.6.8 and 6.1.1.4'
S S 0.1246 0.1234 'International Tables Vol C Tables 4.2.6.8 and 6.1.1.4'

loop_
_geom_angle_atom_site_label_1
_geom_angle_atom_site_label_2
_geom_angle_atom_site_label_3
_geom_angle
_geom_angle_publ_flag
C2 C1 S1 112.41(15) y
C2 C1 H1A 109.1 ?
S1 C1 H1A 109.1 ?
C2 C1 H1B 109.1 ?
S1 C1 H1B 109.1 ?
H1A C1 H1B 107.9 ?
C3 C2 C1 113.68(17) y
C3 C2 H2A 108.8 ?
C1 C2 H2A 108.8 ?
C3 C2 H2B 108.8 ?
C1 C2 H2B 108.8 ?
H2A C2 H2B 107.7 ?
O1 C3 C2 105.84(15) y
O1 C3 C4 109.13(15) y
C2 C3 C4 113.97(17) y
O1 C3 H3A 109.3 ?
C2 C3 H3A 109.3 ?
C4 C3 H3A 109.3 ?
C5 C4 C3 113.47(17) y
C5 C4 H4A 108.9 ?
C3 C4 H4A 108.9 ?
C5 C4 H4B 108.9 ?
C3 C4 H4B 108.9 ?
H4A C4 H4B 107.7 ?
C4 C5 S1 112.93(15) y
C4 C5 H5A 109.0 ?
S1 C5 H5A 109.0 ?
C4 C5 H5B 109.0 ?
S1 C5 H5B 109.0 ?
H5A C5 H5B 107.8 ?
O2 C6 O1 124.76(17) ?
O2 C6 C7 123.30(18) ?
O1 C6 C7 111.94(16) ?
C8 C7 C12 120.04(17) ?
C8 C7 C6 117.93(17) ?
C12 C7 C6 122.02(19) ?
C9 C8 C7 118.38(18) ?
C9 C8 H8 120.8 ?
C7 C8 H8 120.8 ?
C10 C9 C8 122.8(2) ?
C10 C9 N1 118.94(18) ?
C8 C9 N1 118.29(19) ?
C9 C10 C11 118.07(18) ?
C9 C10 H10 121.0 ?
C11 C10 H10 121.0 ?
C10 C11 C12 120.9(2) ?
C10 C11 H11 119.5 ?
C12 C11 H11 119.5 ?
C11 C12 C7 119.8(2) ?
C11 C12 H12 120.1 ?
C7 C12 H12 120.1 ?
O3 N1 O4 123.71(19) ?
O3 N1 C9 118.37(17) ?
O4 N1 C9 117.92(19) ?
C6 O1 C3 117.63(14) ?
C1 S1 C5 98.14(10) ?

loop_
_geom_bond_atom_site_label_1
_geom_bond_atom_site_label_2
_geom_bond_distance
_geom_bond_publ_flag
C1 C2 1.528(3) y
C1 S1 1.808(2) y
C1 H1A 0.9900 ?
C1 H1B 0.9900 ?
C2 C3 1.513(3) y
C2 H2A 0.9900 ?
C2 H2B 0.9900 ?
C3 O1 1.474(2) y
C3 C4 1.519(3) ?
C3 H3A 1.0000 ?
C4 C5 1.514(3) y
C4 H4A 0.9900 ?
C4 H4B 0.9900 ?
C5 S1 1.815(2) y
C5 H5A 0.9900 ?
C5 H5B 0.9900 ?
C6 O2 1.211(2) ?
C6 O1 1.329(2) ?
C6 C7 1.498(2) ?
C7 C8 1.388(3) ?
C7 C12 1.399(3) ?
C8 C9 1.384(3) ?
C8 H8 0.9500 ?
C9 C10 1.383(3) ?
C9 N1 1.472(3) ?
C10 C11 1.383(3) ?
C10 H10 0.9500 ?
C11 C12 1.387(3) ?
C11 H11 0.9500 ?
C12 H12 0.9500 ?
N1 O3 1.224(2) ?
N1 O4 1.227(2) ?

loop_
_geom_torsion_atom_site_label_1
_geom_torsion_atom_site_label_2
_geom_torsion_atom_site_label_3
_geom_torsion_atom_site_label_4
_geom_torsion
_geom_torsion_publ_flag
S1 C1 C2 C3 59.4(2) y
C1 C2 C3 O1 62.8(2) y
C1 C2 C3 C4 -57.2(2) y
O1 C3 C4 C5 -61.0(2) y
C2 C3 C4 C5 57.0(2) y
C3 C4 C5 S1 -59.3(2) y
O2 C6 C7 C8 -3.5(3) ?
O1 C6 C7 C8 176.56(17) ?
O2 C6 C7 C12 177.3(2) ?
O1 C6 C7 C12 -2.7(3) ?
C12 C7 C8 C9 -0.9(3) ?
C6 C7 C8 C9 179.91(17) ?
C7 C8 C9 C10 -0.1(3) ?
C7 C8 C9 N1 -178.96(18) ?
C8 C9 C10 C11 0.4(3) ?
N1 C9 C10 C11 179.33(19) ?
C9 C10 C11 C12 0.1(3) ?
C10 C11 C12 C7 -1.0(3) ?
C8 C7 C12 C11 1.4(3) ?
C6 C7 C12 C11 -179.4(2) ?
C10 C9 N1 O3 173.6(2) ?
C8 C9 N1 O3 -7.5(3) ?
C10 C9 N1 O4 -7.0(3) ?
C8 C9 N1 O4 171.90(18) ?
O2 C6 O1 C3 0.2(3) ?
C7 C6 O1 C3 -179.84(15) ?
C2 C3 O1 C6 151.45(17) ?
C4 C3 O1 C6 -85.5(2) ?
C2 C1 S1 C5 -53.81(16) ?
C4 C5 S1 C1 54.19(16) ?

loop_
_cod_related_entry_id
_cod_related_entry_database
_cod_related_entry_code
1 ChemSpider 21131200
